data_1570563
loop_
_publ_author_name
'Dharmasivam, Mahendiran'
'Kaya, Busra'
'Wijesinghe, Tharushi P.'
'Richardson, Vera'
'Harmer, Jeffrey R.'
'Gonzalvez, Miguel A.'
'Lewis, William'
'Azad, Mahan Gholam'
'Bernhardt, Paul V.'
'Richardson, Des R.'

_publ_section_title
;
 Differential transmetallation of complexes of the anti-cancer
 thiosemicarbazone, Dp4e4mT: effects on anti-proliferative efficacy, redox
 activity, oxy-myoglobin and oxy-hemoglobin oxidation.
;
_journal_issue 3
_journal_name_full 'Chemical science'
_journal_page_first 974
_journal_page_last 990
_journal_paper_doi 10.1039/d3sc05723b
_journal_volume 15
_journal_year 2024
_chemical_formula_moiety 'C30 H33 Cu N10 S2, Cl O4, H2 O'
_chemical_formula_sum 'C30 H35 Cl Cu N10 O5 S2'
_chemical_formula_weight 778.79
_space_group_crystal_system triclinic
_space_group_IT_number 2
_space_group_name_Hall '-P 1'
_space_group_name_H-M_alt 'P -1'
_atom_sites_solution_hydrogens mixed
_atom_sites_solution_primary iterative
_audit_creation_date 2019-12-17
_audit_creation_method
;
Olex2 1.3
(compiled 2019.09.11 svn.r3662 for OlexSys, GUI svn.r6003)
;
_audit_update_record
;
2020-02-07 deposited with the CCDC.	2023-12-07 downloaded from the CCDC.
;
_cell_angle_alpha 73.376(3)
_cell_angle_beta 77.366(3)
_cell_angle_gamma 86.693(3)
_cell_formula_units_Z 2
_cell_length_a 9.5625(3)
_cell_length_b 13.6735(4)
_cell_length_c 13.8397(5)
_cell_measurement_reflns_used 7494
_cell_measurement_temperature 100(2)
_cell_measurement_theta_max 72.6270
_cell_measurement_theta_min 4.7270
_cell_volume 1691.94(10)
_computing_cell_refinement 'CrysAlisPro 1.171.40.35a (Rigaku OD, 2018)'
_computing_data_collection 'CrysAlisPro 1.171.40.35a (Rigaku OD, 2018)'
_computing_data_reduction 'CrysAlisPro 1.171.40.35a (Rigaku OD, 2018)'
_computing_molecular_graphics 'Olex2 1.3 (Dolomanov et al., 2009)'
_computing_publication_material 'Olex2 1.3 (Dolomanov et al., 2009)'
_computing_structure_refinement 'SHELXL 2018/3 (Sheldrick, 2015)'
_computing_structure_solution 'olex2.solve 1.3 (Bourhis et al., 2015)'
_diffrn_ambient_environment N~2~
_diffrn_ambient_temperature 100(2)
_diffrn_detector 'CCD area detector'
_diffrn_detector_area_resol_mean 10.5861
_diffrn_detector_type 'Agilent Diffraction Atlas detector'
_diffrn_measured_fraction_theta_full 0.980
_diffrn_measured_fraction_theta_max 0.961
_diffrn_measurement_details
;
List of Runs (angles in degrees, time in seconds):

  # Type    Start    End  Width  t~exp~   \w     \q     \k     \f   Frames
#--------------------------------------------------------------------------
  1  \w    -44.00  38.00   1.00    7.50    --  -38.19  57.00 -90.00   82
  2  \w   -116.00  -9.00   1.00    7.50    --  -38.19 -38.00 120.00  107
  3  \w     -5.00  45.00   1.00    7.50    --  -38.19  19.00-120.00   50
  4  \w     -5.00  45.00   1.00    7.50    --  -38.19  19.00 -90.00   50
  5  \w   -126.00 -37.00   1.00    7.50    --  -38.19 178.00-180.00   89
  6  \w     -2.00  24.00   1.00    7.50    --   38.19  91.00-178.73   26
  7  \w      0.00  31.00   1.00    7.50    --   38.19  87.00 136.23   31
  8  \w    103.00 178.00   1.00   30.00    --  107.94  77.00-150.00   75
  9  \w     32.00  93.00   1.00   30.00    --  107.94 -61.00  90.00   61
 10  \w     28.00 109.00   1.00   30.00    --  107.94-111.00-150.00   81
 11  \w     31.00  72.00   1.00   30.00    --  107.94 -45.00-180.00   41
 12  \w     28.00 109.00   1.00   30.00    --  107.94-111.00  30.00   81
 13  \w     32.00  93.00   1.00   30.00    --  107.94 -61.00 -60.00   61
 14  \w     23.00 106.00   1.00   30.00    --  107.94 -95.00-120.00   83
 15  \w     28.00  57.00   1.00   30.00    --  107.94 -30.00   0.00   29
 16  \w    104.00 178.00   1.00   30.00    --  107.94 111.00-120.00   74
 17  \w     28.00 109.00   1.00   30.00    --  107.94-111.00 -60.00   81
 18  \w     28.00  57.00   1.00   30.00    --  107.94 -30.00  90.00   29
 19  \w     28.00  57.00   1.00   30.00    --  107.94 -30.00 150.00   29
 20  \w     28.00  57.00   1.00   30.00    --  107.94 -30.00-150.00   29
 21  \w     28.00 109.00   1.00   30.00    --  107.94-111.00 150.00   81
 22  \w     31.00  72.00   1.00   30.00    --  107.94 -45.00-120.00   41
 23  \w     20.00  52.00   1.00   30.00    --  107.94  -6.00 -34.00   32
 24  \w     35.00  69.00   1.00   30.00    --  107.94 -45.00 120.00   34
 25  \w     26.00 126.00   1.00   30.00    --  107.94 -77.00  30.00  100
 26  \w     38.00 159.00   1.00   30.00    --  107.94  15.00   0.00  121
;
_diffrn_measurement_device '\k-geometry diffractometer'
_diffrn_measurement_device_type 'SuperNova-Duo, Atlas'
_diffrn_measurement_method '\w scans'
_diffrn_orient_matrix_type 'CrysAlisPro convention (1999,Acta A55,543-557)'
_diffrn_orient_matrix_UB_11 -0.1333317000
_diffrn_orient_matrix_UB_12 0.0052945000
_diffrn_orient_matrix_UB_13 -0.0467692000
_diffrn_orient_matrix_UB_21 0.0973713000
_diffrn_orient_matrix_UB_22 0.0071334000
_diffrn_orient_matrix_UB_23 -0.1063983000
_diffrn_orient_matrix_UB_31 -0.0009640000
_diffrn_orient_matrix_UB_32 -0.1172479000
_diffrn_orient_matrix_UB_33 0.0248776000
_diffrn_radiation_collimation 'focusing mirrors'
_diffrn_radiation_monochromator mirror
_diffrn_radiation_probe x-ray
_diffrn_radiation_type 'Cu K\a'
_diffrn_radiation_wavelength 1.54184
_diffrn_radiation_wavelength_determination fundamental
_diffrn_radiation_xray_symbol K-L~2,3~
_diffrn_reflns_av_R_equivalents 0.0221
_diffrn_reflns_av_unetI/netI 0.0278
_diffrn_reflns_Laue_measured_fraction_full 0.980
_diffrn_reflns_Laue_measured_fraction_max 0.961
_diffrn_reflns_limit_h_max 11
_diffrn_reflns_limit_h_min -11
_diffrn_reflns_limit_k_max 11
_diffrn_reflns_limit_k_min -16
_diffrn_reflns_limit_l_max 16
_diffrn_reflns_limit_l_min -17
_diffrn_reflns_number 15295
_diffrn_reflns_point_group_measured_fraction_full 0.980
_diffrn_reflns_point_group_measured_fraction_max 0.961
_diffrn_reflns_theta_full 67.684
_diffrn_reflns_theta_max 72.773
_diffrn_reflns_theta_min 4.069
_diffrn_source 'microfocus sealed tube'
_diffrn_source_current 0.8
_diffrn_source_power 0.04
_diffrn_source_target Cu
_diffrn_source_type 'Agilent Diffraction microfocus tube'
_diffrn_source_voltage 50
_exptl_absorpt_coefficient_mu 3.265
_exptl_absorpt_correction_T_max 0.927
_exptl_absorpt_correction_T_min 0.821
_exptl_absorpt_correction_type gaussian
_exptl_absorpt_process_details
;
CrysAlisPro 1.171.40.35a (Rigaku Oxford Diffraction, 2018)
Numerical absorption correction based on gaussian integration over
			a multifaceted crystal model
Empirical absorption correction using spherical harmonics,
 implemented in SCALE3 ABSPACK scaling algorithm.
;
_exptl_crystal_colour 'clear dark brown'
_exptl_crystal_colour_lustre clear
_exptl_crystal_colour_modifier dark
_exptl_crystal_colour_primary brown
_exptl_crystal_density_diffrn 1.529
_exptl_crystal_description block
_exptl_crystal_F_000 806
_exptl_crystal_recrystallization_method 'crystallised from an ethanol solution'
_exptl_crystal_size_max 0.099
_exptl_crystal_size_mid 0.066
_exptl_crystal_size_min 0.046
_refine_diff_density_max 0.586
_refine_diff_density_min -0.706
_refine_diff_density_rms 0.069
_refine_ls_extinction_method none
_refine_ls_goodness_of_fit_ref 1.026
_refine_ls_hydrogen_treatment constr
_refine_ls_matrix_type full
_refine_ls_number_parameters 474
_refine_ls_number_reflns 6469
_refine_ls_number_restraints 22
_refine_ls_restrained_S_all 1.036
_refine_ls_R_factor_all 0.0467
_refine_ls_R_factor_gt 0.0406
_refine_ls_shift/su_max 0.000
_refine_ls_shift/su_mean 0.000
_refine_ls_structure_factor_coef Fsqd
_refine_ls_weighting_details 'w=1/[\s^2^(Fo^2^)+(0.0664P)^2^+1.1950P] where P=(Fo^2^+2Fc^2^)/3'
_refine_ls_weighting_scheme calc
_refine_ls_wR_factor_gt 0.1087
_refine_ls_wR_factor_ref 0.1148
_reflns_Friedel_coverage 0.000
_reflns_number_gt 5677
_reflns_number_total 6469
_reflns_threshold_expression 'I > 2\s(I)'
_cod_data_source_file d3sc05723b2.cif
_cod_data_source_block drr19_s1943
_cod_depositor_comments 'Adding full bibliography for 1570562--1570567.cif.'
_cod_original_cell_volume 1691.94(11)
_cod_database_code 1570563
_sydney_internal_submission_code drr19_s1943
_sydney_internal_submission_date 2019-11-07
_sydney_internal_submission_number s1943
_sydney_internal_client_code dm1
_sydney_internal_client_email mdha3758@chem.usyd.edu.au
_sydney_internal_client_name 'Mahendiran Dharmasivam'
_sydney_internal_supervisor_code drr
_sydney_internal_supervisor_name 'Des Richardson'
_sydney_internal_collection_date 2019-11-29
_sydney_internal_collection_user wlew0588
_sydney_internal_process_date 2019-12-12
_sydney_internal_process_user wlew0588
_sydney_internal_solution_date 2019-12-12
_sydney_internal_solution_user wlew0588
_sydney_internal_refine_date 2019-12-13
_sydney_internal_refine_user wlew0588
_sydney_internal_check_and_archive_date 2019-12-17
_sydney_internal_check_user wlew0588
_shelx_shelxl_version_number 2018/3
_chemical_oxdiff_formula C30H34ClCuN10O5S2
_chemical_oxdiff_usercomment C19H21N4O2SCu
_shelx_space_group_comment
;
The symmetry employed for this shelxl refinement is uniquely defined
by the following loop, which should always be used as a source of
symmetry information in preference to the above space-group names.
They are only intended as comments.
;
_shelx_estimated_absorpt_t_max 0.864
_shelx_estimated_absorpt_t_min 0.738
_reflns_odcompleteness_completeness 97.99
_reflns_odcompleteness_iscentric 1
_reflns_odcompleteness_theta 67.13
_olex2_refinement_description
;
1. Fixed Uiso
 At 1.2 times of:
  All C(H) groups, All C(H,H) groups, All N(H) groups
 At 1.5 times of:
  All C(H,H,H) groups, All O(H,H) groups
2. Restrained distances
 N6A-C19 \\sim N6-C17
 with sigma of 0.02
 N6-C19 \\sim N6A-C19A
 with sigma of 0.02
 C17-C18 \\sim C18A-C19
 with sigma of 0.02
3. Restrained planarity
 N6A, C16, C19, C19A
 with sigma of 0.1
4. Rigid body (RIGU) restrains
 N6, N6A, C17, C18, C18A, C19, C19A
 with sigma for 1-2 distances of 0.004 and sigma for 1-3 distances of 0.004
5. Others
 Sof(N6A)=Sof(C18A)=Sof(H18D)=Sof(H18E)=Sof(H18F)=Sof(H19D)=Sof(H19E)=
 Sof(C19A)=Sof(H19F)=Sof(H19G)=Sof(H19H)=1-FVAR(1)
 Sof(N6)=Sof(C17)=Sof(H17A)=Sof(H17B)=Sof(C18)=Sof(H18A)=Sof(H18B)=Sof(H18C)=
 Sof(H19A)=Sof(H19B)=Sof(H19C)=FVAR(1)
6.a Free rotating group:
 O5(H5A,H5B)
6.b Secondary CH2 refined with riding coordinates:
 C2(H2A,H2B), C17(H17A,H17B), C19(H19D,H19E)
6.c Aromatic/amide H refined with riding coordinates:
 N2(H2), C7(H7), C8(H8), C9(H9), C10(H10), C12(H12), C13(H13), C14(H14),
 C15(H15), C22(H22), C23(H23), C24(H24), C25(H25), C27(H27), C28(H28), C29(H29),
  C30(H30)
6.d Idealised Me refined as rotating group:
 C3(H3A,H3B,H3C), C4(H4A,H4B,H4C), C18(H18A,H18B,H18C), C18A(H18D,H18E,H18F),
 C19(H19A,H19B,H19C), C19A(H19F,H19G,H19H)
;
_olex2_date_sample_data_collection 2019-11-29
_olex2_date_sample_submission 2019-11-07
_olex2_exptl_crystal_mounting_method 'in paratone on a micromount'
_olex2_submission_special_instructions 'No special instructions were received'
_oxdiff_exptl_absorpt_empirical_details
;
Empirical correction (ABSPACK) includes:
- Absorption correction using spherical harmonics
- Frame scaling
;
_oxdiff_exptl_absorpt_empirical_full_max 1.371
_oxdiff_exptl_absorpt_empirical_full_min 0.853

loop_
_space_group_symop_operation_xyz
'x, y, z'
'-x, -y, -z'

loop_
_atom_site_label
_atom_site_type_symbol
_atom_site_fract_x
_atom_site_fract_y
_atom_site_fract_z
_atom_site_U_iso_or_equiv
_atom_site_adp_type
_atom_site_occupancy
_atom_site_site_symmetry_order
_atom_site_calc_flag
_atom_site_refinement_flags_posn
_atom_site_refinement_flags_adp
_atom_site_refinement_flags_occupancy
_atom_site_disorder_assembly
_atom_site_disorder_group
Cu1 Cu 0.04616(3) 0.31818(3) 0.11137(2) 0.02560(11) Uani 1 1 d . . . . .
S1 S -0.03543(6) 0.38534(4) -0.04014(4) 0.02783(14) Uani 1 1 d . . . . .
S2 S -0.17627(6) 0.28602(6) 0.21212(5) 0.04236(18) Uani 1 1 d . . . . .
N1 N -0.0345(2) 0.29464(15) -0.18727(15) 0.0278(4) Uani 1 1 d . . . . .
N2 N 0.0611(2) 0.19952(14) -0.05413(14) 0.0236(4) Uani 1 1 d . . . . .
H2 H 0.079685 0.152291 -0.086956 0.028 Uiso 1 1 calc R U . . .
N3 N 0.09511(19) 0.18287(14) 0.04009(14) 0.0232(4) Uani 1 1 d . . . . .
N4 N 0.1619(2) 0.02156(14) -0.06360(15) 0.0245(4) Uani 1 1 d . . . . .
N5 N 0.0782(3) 0.05113(18) 0.26041(17) 0.0389(5) Uani 1 1 d . . . . .
N6 N -0.2182(4) 0.2585(5) 0.4190(3) 0.0340(9) Uani 0.668(8) 1 d D . P A 1
N6A N -0.2246(9) 0.2234(6) 0.4162(6) 0.026(2) Uiso 0.332(8) 1 d D . P A 2
N7 N 0.0092(2) 0.28683(16) 0.33570(15) 0.0282(4) Uani 1 1 d . . . . .
N8 N 0.1024(2) 0.30945(14) 0.24359(14) 0.0249(4) Uani 1 1 d . . . . .
N9 N 0.2560(2) 0.36044(14) 0.05744(14) 0.0243(4) Uani 1 1 d . . . . .
N10 N 0.3559(2) 0.44927(15) 0.29666(15) 0.0281(4) Uani 1 1 d . . . . .
C1 C -0.0010(2) 0.28817(17) -0.09758(17) 0.0251(4) Uani 1 1 d . . . . .
C2 C -0.1028(3) 0.38586(19) -0.24444(19) 0.0325(5) Uani 1 1 d . . . . .
H2A H -0.151020 0.424645 -0.196176 0.039 Uiso 1 1 calc R U . . .
H2B H -0.176545 0.364388 -0.274552 0.039 Uiso 1 1 calc R U . . .
C3 C 0.0061(3) 0.4541(2) -0.3298(2) 0.0434(7) Uani 1 1 d . . . . .
H3A H 0.052170 0.416391 -0.378611 0.065 Uiso 1 1 calc R U . . .
H3B H 0.078755 0.475917 -0.300032 0.065 Uiso 1 1 calc R U . . .
H3C H -0.042266 0.514189 -0.365840 0.065 Uiso 1 1 calc R U . . .
C4 C 0.0087(3) 0.21501(18) -0.23964(18) 0.0326(5) Uani 1 1 d . . . . .
H4A H 0.112867 0.206469 -0.250304 0.049 Uiso 1 1 calc R U . . .
H4B H -0.019559 0.234845 -0.306523 0.049 Uiso 1 1 calc R U . . .
H4C H -0.038463 0.150504 -0.197097 0.049 Uiso 1 1 calc R U . . .
C5 C 0.1581(2) 0.09779(17) 0.07551(17) 0.0240(4) Uani 1 1 d . . . . .
C6 C 0.2031(2) 0.01555(16) 0.02558(17) 0.0241(4) Uani 1 1 d . . . . .
C7 C 0.2034(2) -0.05135(18) -0.10966(19) 0.0283(5) Uani 1 1 d . . . . .
H7 H 0.173981 -0.047348 -0.171950 0.034 Uiso 1 1 calc R U . . .
C8 C 0.2878(3) -0.13324(19) -0.0710(2) 0.0336(5) Uani 1 1 d . . . . .
H8 H 0.316216 -0.183583 -0.106463 0.040 Uiso 1 1 calc R U . . .
C9 C 0.3291(3) -0.13979(19) 0.0198(2) 0.0358(5) Uani 1 1 d . . . . .
H9 H 0.386483 -0.195059 0.048155 0.043 Uiso 1 1 calc R U . . .
C10 C 0.2863(3) -0.06503(18) 0.06949(19) 0.0295(5) Uani 1 1 d . . . . .
H10 H 0.313256 -0.068554 0.132524 0.035 Uiso 1 1 calc R U . . .
C11 C 0.1888(3) 0.08423(17) 0.17998(18) 0.0273(5) Uani 1 1 d . . . . .
C12 C 0.1041(4) 0.0399(2) 0.3541(2) 0.0489(7) Uani 1 1 d . . . . .
H12 H 0.027448 0.017955 0.412076 0.059 Uiso 1 1 calc R U . . .
C13 C 0.2350(4) 0.0583(2) 0.3716(2) 0.0484(7) Uani 1 1 d . . . . .
H13 H 0.247415 0.049613 0.439835 0.058 Uiso 1 1 calc R U . . .
C14 C 0.3474(4) 0.0894(2) 0.2887(3) 0.0463(7) Uani 1 1 d . . . . .
H14 H 0.439461 0.101271 0.298591 0.056 Uiso 1 1 calc R U . . .
C15 C 0.3238(3) 0.1031(2) 0.1900(2) 0.0367(5) Uani 1 1 d . . . . .
H15 H 0.399140 0.124904 0.130985 0.044 Uiso 1 1 calc R U . . .
C16 C -0.1238(3) 0.2717(2) 0.32843(19) 0.0354(5) Uani 1 1 d . . . . .
C17 C -0.3736(4) 0.2463(4) 0.4292(4) 0.0318(10) Uani 0.668(8) 1 d D . P A 1
H17A H -0.399292 0.281154 0.362206 0.038 Uiso 0.668(8) 1 calc R U P A 1
H17B H -0.426206 0.280131 0.480672 0.038 Uiso 0.668(8) 1 calc R U P A 1
C18 C -0.4214(5) 0.1356(4) 0.4618(4) 0.0398(11) Uani 0.668(8) 1 d D . P A 1
H18A H -0.369285 0.101374 0.411469 0.060 Uiso 0.668(8) 1 calc R U P A 1
H18B H -0.524537 0.132569 0.464972 0.060 Uiso 0.668(8) 1 calc R U P A 1
H18C H -0.401374 0.101500 0.529874 0.060 Uiso 0.668(8) 1 calc R U P A 1
C18A C -0.2237(10) 0.3389(6) 0.5191(6) 0.039(2) Uani 0.332(8) 1 d D . P A 2
H18D H -0.166155 0.390127 0.461625 0.059 Uiso 0.332(8) 1 calc R U P A 2
H18E H -0.212552 0.348369 0.584568 0.059 Uiso 0.332(8) 1 calc R U P A 2
H18F H -0.324842 0.346697 0.514614 0.059 Uiso 0.332(8) 1 calc R U P A 2
C19 C -0.1769(3) 0.2396(3) 0.5140(2) 0.0458(7) Uani 1 1 d D . . . .
H19A H -0.100585 0.188504 0.517766 0.069 Uiso 0.668(8) 1 calc R U P A 1
H19B H -0.259445 0.214150 0.570339 0.069 Uiso 0.668(8) 1 calc R U P A 1
H19C H -0.141690 0.303056 0.520076 0.069 Uiso 0.668(8) 1 calc R U P A 1
H19D H -0.221904 0.187478 0.577621 0.055 Uiso 0.332(8) 1 calc R U P A 2
H19E H -0.071446 0.234516 0.505712 0.055 Uiso 0.332(8) 1 calc R U P A 2
C19A C -0.3685(9) 0.1971(11) 0.4148(8) 0.041(3) Uani 0.332(8) 1 d D . P A 2
H19F H -0.415374 0.257691 0.378215 0.062 Uiso 0.332(8) 1 calc R U P A 2
H19G H -0.423401 0.171783 0.485760 0.062 Uiso 0.332(8) 1 calc R U P A 2
H19H H -0.364275 0.143885 0.379480 0.062 Uiso 0.332(8) 1 calc R U P A 2
C20 C 0.2317(2) 0.34025(16) 0.23705(17) 0.0241(4) Uani 1 1 d . . . . .
C21 C 0.3253(2) 0.35829(16) 0.13372(17) 0.0238(4) Uani 1 1 d . . . . .
C22 C 0.3323(3) 0.37297(17) -0.03892(17) 0.0268(4) Uani 1 1 d . . . . .
H22 H 0.283391 0.374776 -0.092195 0.032 Uiso 1 1 calc R U . . .
C23 C 0.4800(3) 0.38335(16) -0.06337(18) 0.0279(5) Uani 1 1 d . . . . .
H23 H 0.531522 0.393055 -0.132425 0.033 Uiso 1 1 calc R U . . .
C24 C 0.5512(2) 0.37936(16) 0.01446(18) 0.0277(5) Uani 1 1 d . . . . .
H24 H 0.652752 0.384870 -0.000347 0.033 Uiso 1 1 calc R U . . .
C25 C 0.4735(2) 0.36725(16) 0.11437(18) 0.0255(4) Uani 1 1 d . . . . .
H25 H 0.520792 0.365117 0.168576 0.031 Uiso 1 1 calc R U . . .
C26 C 0.2813(2) 0.36162(17) 0.32381(17) 0.0245(4) Uani 1 1 d . . . . .
C27 C 0.3937(3) 0.47817(19) 0.3720(2) 0.0337(5) Uani 1 1 d . . . . .
H27 H 0.445801 0.540186 0.354014 0.040 Uiso 1 1 calc R U . . .
C28 C 0.3607(3) 0.4220(2) 0.47532(19) 0.0354(5) Uani 1 1 d . . . . .
H28 H 0.386640 0.446305 0.526799 0.042 Uiso 1 1 calc R U . . .
C29 C 0.2894(3) 0.33029(19) 0.50134(18) 0.0311(5) Uani 1 1 d . . . . .
H29 H 0.269483 0.288717 0.570767 0.037 Uiso 1 1 calc R U . . .
C30 C 0.2472(2) 0.29945(18) 0.42456(18) 0.0273(4) Uani 1 1 d . . . . .
H30 H 0.196148 0.237265 0.440669 0.033 Uiso 1 1 calc R U . . .
Cl1 Cl -0.44274(6) -0.21950(4) 0.23966(4) 0.03026(14) Uani 1 1 d . . . . .
O1 O -0.4176(3) -0.15032(17) 0.29510(18) 0.0556(6) Uani 1 1 d . . . . .
O2 O -0.4036(2) -0.17172(14) 0.13109(14) 0.0370(4) Uani 1 1 d . . . . .
O3 O -0.3567(2) -0.30945(15) 0.26594(15) 0.0439(5) Uani 1 1 d . . . . .
O4 O -0.5913(2) -0.24834(18) 0.26611(17) 0.0511(5) Uani 1 1 d . . . . .
O5 O -0.1977(4) -0.0679(3) 0.3782(2) 0.0809(9) Uani 1 1 d G . . . .
H5A H -0.266068 -0.074362 0.348056 0.121 Uiso 1 1 d G U . . .
H5B H -0.136792 -0.026131 0.330412 0.121 Uiso 1 1 d G U . . .

loop_
_atom_site_aniso_label
_atom_site_aniso_U_11
_atom_site_aniso_U_22
_atom_site_aniso_U_33
_atom_site_aniso_U_23
_atom_site_aniso_U_13
_atom_site_aniso_U_12
Cu1 0.02148(18) 0.03404(19) 0.02302(18) -0.01012(13) -0.00716(13) 0.00655(13)
S1 0.0289(3) 0.0295(3) 0.0274(3) -0.0099(2) -0.0114(2) 0.0117(2)
S2 0.0210(3) 0.0769(5) 0.0285(3) -0.0123(3) -0.0076(2) 0.0021(3)
N1 0.0293(10) 0.0287(9) 0.0259(9) -0.0059(7) -0.0115(8) 0.0078(7)
N2 0.0240(9) 0.0267(9) 0.0216(9) -0.0076(7) -0.0083(7) 0.0069(7)
N3 0.0217(9) 0.0272(9) 0.0208(8) -0.0063(7) -0.0062(7) 0.0043(7)
N4 0.0199(9) 0.0267(9) 0.0262(9) -0.0059(7) -0.0054(7) 0.0011(7)
N5 0.0444(13) 0.0443(12) 0.0252(10) -0.0063(9) -0.0060(9) 0.0005(10)
N6 0.0207(17) 0.048(3) 0.0340(19) -0.0139(18) -0.0032(12) -0.0011(16)
N7 0.0233(9) 0.0386(10) 0.0223(9) -0.0102(8) -0.0033(7) 0.0055(8)
N8 0.0221(9) 0.0311(9) 0.0227(9) -0.0099(7) -0.0058(7) 0.0073(7)
N9 0.0247(9) 0.0252(9) 0.0237(9) -0.0078(7) -0.0068(7) 0.0059(7)
N10 0.0292(10) 0.0301(9) 0.0254(9) -0.0064(7) -0.0085(8) 0.0013(7)
C1 0.0203(10) 0.0296(11) 0.0239(10) -0.0048(8) -0.0066(8) 0.0050(8)
C2 0.0324(12) 0.0366(12) 0.0286(11) -0.0046(9) -0.0154(10) 0.0119(10)
C3 0.0442(15) 0.0353(13) 0.0401(14) -0.0007(11) -0.0033(12) 0.0129(11)
C4 0.0425(14) 0.0317(12) 0.0260(11) -0.0071(9) -0.0145(10) 0.0042(10)
C5 0.0196(10) 0.0276(10) 0.0229(10) -0.0049(8) -0.0042(8) 0.0031(8)
C6 0.0197(10) 0.0260(10) 0.0248(10) -0.0048(8) -0.0044(8) 0.0010(8)
C7 0.0240(11) 0.0321(11) 0.0307(11) -0.0113(9) -0.0067(9) 0.0001(9)
C8 0.0309(12) 0.0298(11) 0.0446(14) -0.0171(10) -0.0102(10) 0.0057(9)
C9 0.0339(13) 0.0299(12) 0.0474(15) -0.0118(10) -0.0176(11) 0.0100(10)
C10 0.0278(11) 0.0291(11) 0.0328(12) -0.0071(9) -0.0123(9) 0.0048(9)
C11 0.0317(12) 0.0251(10) 0.0263(11) -0.0069(8) -0.0110(9) 0.0085(9)
C12 0.065(2) 0.0521(17) 0.0255(13) -0.0061(12) -0.0078(13) -0.0026(14)
C13 0.078(2) 0.0395(14) 0.0343(14) -0.0107(11) -0.0274(15) 0.0087(14)
C14 0.0525(17) 0.0424(15) 0.0561(18) -0.0169(13) -0.0353(15) 0.0105(12)
C15 0.0380(14) 0.0368(13) 0.0388(14) -0.0104(10) -0.0171(11) 0.0048(10)
C16 0.0237(12) 0.0531(15) 0.0272(12) -0.0096(10) -0.0042(9) 0.0054(10)
C17 0.0205(18) 0.042(3) 0.032(2) -0.0112(18) -0.0029(15) 0.0046(17)
C18 0.032(2) 0.044(2) 0.043(2) -0.010(2) -0.0108(19) 0.0038(18)
C18A 0.048(5) 0.047(4) 0.019(3) -0.009(3) 0.002(3) -0.011(3)
C19 0.0444(16) 0.0604(17) 0.0265(13) -0.0097(12) -0.0006(11) 0.0082(13)
C19A 0.023(4) 0.067(8) 0.038(5) -0.023(6) 0.000(3) -0.006(5)
C20 0.0248(11) 0.0245(10) 0.0230(10) -0.0067(8) -0.0063(8) 0.0057(8)
C21 0.0260(11) 0.0228(10) 0.0229(10) -0.0071(8) -0.0062(8) 0.0058(8)
C22 0.0316(12) 0.0267(10) 0.0226(10) -0.0081(8) -0.0063(9) 0.0055(8)
C23 0.0324(12) 0.0241(10) 0.0248(11) -0.0078(8) -0.0007(9) 0.0032(9)
C24 0.0235(11) 0.0239(10) 0.0326(12) -0.0065(9) -0.0025(9) 0.0045(8)
C25 0.0242(11) 0.0243(10) 0.0276(11) -0.0068(8) -0.0066(9) 0.0051(8)
C26 0.0225(10) 0.0287(10) 0.0239(10) -0.0087(8) -0.0073(8) 0.0053(8)
C27 0.0368(13) 0.0355(12) 0.0310(12) -0.0087(10) -0.0112(10) -0.0054(10)
C28 0.0380(14) 0.0435(14) 0.0273(12) -0.0105(10) -0.0109(10) -0.0037(11)
C29 0.0320(12) 0.0387(12) 0.0224(11) -0.0067(9) -0.0083(9) 0.0013(9)
C30 0.0255(11) 0.0302(11) 0.0264(11) -0.0073(9) -0.0074(9) 0.0021(8)
Cl1 0.0333(3) 0.0329(3) 0.0245(3) -0.0080(2) -0.0060(2) 0.0005(2)
O1 0.0814(17) 0.0482(12) 0.0520(13) -0.0272(10) -0.0290(12) 0.0071(11)
O2 0.0339(9) 0.0435(10) 0.0282(9) -0.0009(7) -0.0059(7) -0.0066(7)
O3 0.0561(12) 0.0404(10) 0.0382(10) -0.0099(8) -0.0204(9) 0.0111(9)
O4 0.0355(11) 0.0620(13) 0.0462(12) -0.0103(10) 0.0073(9) -0.0076(9)
O5 0.100(3) 0.090(2) 0.0503(15) -0.0172(14) -0.0092(15) -0.0206(18)

loop_
_atom_type_symbol
_atom_type_description
_atom_type_scat_dispersion_real
_atom_type_scat_dispersion_imag
_atom_type_scat_source
C C 0.0181 0.0091 'International Tables Vol C Tables 4.2.6.8 and 6.1.1.4'
H H 0.0000 0.0000 'International Tables Vol C Tables 4.2.6.8 and 6.1.1.4'
Cl Cl 0.3639 0.7018 'International Tables Vol C Tables 4.2.6.8 and 6.1.1.4'
Cu Cu -1.9646 0.5888 'International Tables Vol C Tables 4.2.6.8 and 6.1.1.4'
N N 0.0311 0.0180 'International Tables Vol C Tables 4.2.6.8 and 6.1.1.4'
O O 0.0492 0.0322 'International Tables Vol C Tables 4.2.6.8 and 6.1.1.4'
S S 0.3331 0.5567 'International Tables Vol C Tables 4.2.6.8 and 6.1.1.4'

loop_
_exptl_crystal_face_index_h
_exptl_crystal_face_index_k
_exptl_crystal_face_index_l
_exptl_crystal_face_perp_dist
1 0 0 0.0410
0 -1 0 0.0345
0 1 0 0.0345
-1 -1 -5 0.0214
-5 1 -4 0.0270
-1 -1 -1 0.0293
-2 0 5 0.0219
1 1 5 0.0246
5 4 0 0.0301

loop_
_geom_angle_atom_site_label_1
_geom_angle_atom_site_label_2
_geom_angle_atom_site_label_3
_geom_angle
_geom_angle_site_symmetry_1
_geom_angle_site_symmetry_3
_geom_angle_publ_flag
S2 Cu1 S1 94.30(2) . . ?
S2 Cu1 N3 104.99(5) . . ?
N3 Cu1 S1 80.17(5) . . ?
N8 Cu1 S1 160.26(6) . . ?
N8 Cu1 S2 83.66(6) . . ?
N8 Cu1 N3 119.38(7) . . ?
N8 Cu1 N9 80.16(8) . . ?
N9 Cu1 S1 98.83(5) . . ?
N9 Cu1 S2 162.69(6) . . ?
N9 Cu1 N3 88.41(7) . . ?
C1 S1 Cu1 102.18(8) . . ?
C16 S2 Cu1 95.80(9) . . ?
C1 N1 C2 122.3(2) . . ?
C1 N1 C4 120.96(19) . . ?
C4 N1 C2 116.45(19) . . ?
N3 N2 H2 119.7 . . ?
C1 N2 H2 119.7 . . ?
C1 N2 N3 120.62(18) . . ?
N2 N3 Cu1 114.61(13) . . ?
C5 N3 Cu1 127.94(15) . . ?
C5 N3 N2 117.28(19) . . ?
C7 N4 C6 118.48(19) . . ?
C12 N5 C11 116.3(3) . . ?
C16 N6 C17 122.6(4) . . ?
C16 N6 C19 123.2(3) . . ?
C19 N6 C17 113.6(3) . . ?
C16 N6A C19 108.0(5) . . ?
C16 N6A C19A 124.0(7) . . ?
C19A N6A C19 124.6(7) . . ?
C16 N7 N8 112.98(19) . . ?
N7 N8 Cu1 123.32(15) . . ?
C20 N8 Cu1 116.59(15) . . ?
C20 N8 N7 119.47(19) . . ?
C21 N9 Cu1 112.98(15) . . ?
C22 N9 Cu1 126.93(16) . . ?
C22 N9 C21 119.1(2) . . ?
C27 N10 C26 117.4(2) . . ?
N1 C1 S1 122.05(17) . . ?
N1 C1 N2 115.6(2) . . ?
N2 C1 S1 122.38(17) . . ?
N1 C2 H2A 109.3 . . ?
N1 C2 H2B 109.3 . . ?
N1 C2 C3 111.4(2) . . ?
H2A C2 H2B 108.0 . . ?
C3 C2 H2A 109.3 . . ?
C3 C2 H2B 109.3 . . ?
C2 C3 H3A 109.5 . . ?
C2 C3 H3B 109.5 . . ?
C2 C3 H3C 109.5 . . ?
H3A C3 H3B 109.5 . . ?
H3A C3 H3C 109.5 . . ?
H3B C3 H3C 109.5 . . ?
N1 C4 H4A 109.5 . . ?
N1 C4 H4B 109.5 . . ?
N1 C4 H4C 109.5 . . ?
H4A C4 H4B 109.5 . . ?
H4A C4 H4C 109.5 . . ?
H4B C4 H4C 109.5 . . ?
N3 C5 C6 128.3(2) . . ?
N3 C5 C11 114.1(2) . . ?
C6 C5 C11 117.63(18) . . ?
N4 C6 C5 118.10(19) . . ?
N4 C6 C10 121.6(2) . . ?
C10 C6 C5 120.3(2) . . ?
N4 C7 H7 118.5 . . ?
N4 C7 C8 123.1(2) . . ?
C8 C7 H7 118.5 . . ?
C7 C8 H8 120.7 . . ?
C9 C8 C7 118.6(2) . . ?
C9 C8 H8 120.7 . . ?
C8 C9 H9 120.3 . . ?
C8 C9 C10 119.3(2) . . ?
C10 C9 H9 120.3 . . ?
C6 C10 H10 120.5 . . ?
C9 C10 C6 119.0(2) . . ?
C9 C10 H10 120.5 . . ?
N5 C11 C5 115.8(2) . . ?
N5 C11 C15 123.8(2) . . ?
C15 C11 C5 120.3(2) . . ?
N5 C12 H12 118.0 . . ?
N5 C12 C13 124.0(3) . . ?
C13 C12 H12 118.0 . . ?
C12 C13 H13 120.6 . . ?
C14 C13 C12 118.8(3) . . ?
C14 C13 H13 120.6 . . ?
C13 C14 H14 120.6 . . ?
C13 C14 C15 118.8(3) . . ?
C15 C14 H14 120.6 . . ?
C11 C15 C14 118.3(3) . . ?
C11 C15 H15 120.8 . . ?
C14 C15 H15 120.8 . . ?
N6 C16 S2 122.8(2) . . ?
N6A C16 S2 114.7(4) . . ?
N7 C16 S2 124.06(19) . . ?
N7 C16 N6 112.5(3) . . ?
N7 C16 N6A 120.1(4) . . ?
N6 C17 H17A 108.9 . . ?
N6 C17 H17B 108.9 . . ?
N6 C17 C18 113.3(4) . . ?
H17A C17 H17B 107.7 . . ?
C18 C17 H17A 108.9 . . ?
C18 C17 H17B 108.9 . . ?
C17 C18 H18A 109.5 . . ?
C17 C18 H18B 109.5 . . ?
C17 C18 H18C 109.5 . . ?
H18A C18 H18B 109.5 . . ?
H18A C18 H18C 109.5 . . ?
H18B C18 H18C 109.5 . . ?
H18D C18A H18E 109.5 . . ?
H18D C18A H18F 109.5 . . ?
H18E C18A H18F 109.5 . . ?
C19 C18A H18D 109.5 . . ?
C19 C18A H18E 109.5 . . ?
C19 C18A H18F 109.5 . . ?
N6 C19 H19A 109.5 . . ?
N6 C19 H19B 109.5 . . ?
N6 C19 H19C 109.5 . . ?
N6A C19 H19D 110.5 . . ?
N6A C19 H19E 110.5 . . ?
C18A C19 N6A 106.1(5) . . ?
C18A C19 H19D 110.5 . . ?
C18A C19 H19E 110.5 . . ?
H19A C19 H19B 109.5 . . ?
H19A C19 H19C 109.5 . . ?
H19B C19 H19C 109.5 . . ?
H19D C19 H19E 108.7 . . ?
N6A C19A H19F 109.5 . . ?
N6A C19A H19G 109.5 . . ?
N6A C19A H19H 109.5 . . ?
H19F C19A H19G 109.5 . . ?
H19F C19A H19H 109.5 . . ?
H19G C19A H19H 109.5 . . ?
N8 C20 C21 114.4(2) . . ?
N8 C20 C26 123.9(2) . . ?
C21 C20 C26 121.5(2) . . ?
N9 C21 C20 114.6(2) . . ?
N9 C21 C25 121.4(2) . . ?
C25 C21 C20 124.0(2) . . ?
N9 C22 H22 118.9 . . ?
N9 C22 C23 122.2(2) . . ?
C23 C22 H22 118.9 . . ?
C22 C23 H23 120.6 . . ?
C24 C23 C22 118.8(2) . . ?
C24 C23 H23 120.6 . . ?
C23 C24 H24 120.2 . . ?
C23 C24 C25 119.6(2) . . ?
C25 C24 H24 120.2 . . ?
C21 C25 H25 120.6 . . ?
C24 C25 C21 118.8(2) . . ?
C24 C25 H25 120.6 . . ?
N10 C26 C20 113.87(19) . . ?
N10 C26 C30 123.1(2) . . ?
C30 C26 C20 123.0(2) . . ?
N10 C27 H27 118.3 . . ?
N10 C27 C28 123.3(2) . . ?
C28 C27 H27 118.3 . . ?
C27 C28 H28 120.7 . . ?
C29 C28 C27 118.6(2) . . ?
C29 C28 H28 120.7 . . ?
C28 C29 H29 120.5 . . ?
C28 C29 C30 119.1(2) . . ?
C30 C29 H29 120.5 . . ?
C26 C30 C29 118.5(2) . . ?
C26 C30 H30 120.8 . . ?
C29 C30 H30 120.8 . . ?
O1 Cl1 O3 108.96(13) . . ?
O2 Cl1 O1 109.78(13) . . ?
O2 Cl1 O3 109.30(12) . . ?
O2 Cl1 O4 108.93(12) . . ?
O4 Cl1 O1 110.52(15) . . ?
O4 Cl1 O3 109.34(14) . . ?
H5A O5 H5B 104.5 . . ?

loop_
_geom_bond_atom_site_label_1
_geom_bond_atom_site_label_2
_geom_bond_distance
_geom_bond_site_symmetry_2
_geom_bond_publ_flag
Cu1 S1 2.3195(6) . ?
Cu1 S2 2.2630(7) . ?
Cu1 N3 2.3147(19) . ?
Cu1 N8 1.9874(19) . ?
Cu1 N9 2.0371(19) . ?
S1 C1 1.716(2) . ?
S2 C16 1.744(3) . ?
N1 C1 1.326(3) . ?
N1 C2 1.475(3) . ?
N1 C4 1.466(3) . ?
N2 H2 0.8800 . ?
N2 N3 1.366(3) . ?
N2 C1 1.356(3) . ?
N3 C5 1.296(3) . ?
N4 C6 1.355(3) . ?
N4 C7 1.328(3) . ?
N5 C11 1.347(3) . ?
N5 C12 1.337(4) . ?
N6 C16 1.346(4) . ?
N6 C17 1.476(5) . ?
N6 C19 1.404(5) . ?
N6A C16 1.394(9) . ?
N6A C19 1.594(9) . ?
N6A C19A 1.449(11) . ?
N7 N8 1.351(3) . ?
N7 C16 1.330(3) . ?
N8 C20 1.305(3) . ?
N9 C21 1.356(3) . ?
N9 C22 1.341(3) . ?
N10 C26 1.346(3) . ?
N10 C27 1.338(3) . ?
C2 H2A 0.9900 . ?
C2 H2B 0.9900 . ?
C2 C3 1.514(4) . ?
C3 H3A 0.9800 . ?
C3 H3B 0.9800 . ?
C3 H3C 0.9800 . ?
C4 H4A 0.9800 . ?
C4 H4B 0.9800 . ?
C4 H4C 0.9800 . ?
C5 C6 1.478(3) . ?
C5 C11 1.496(3) . ?
C6 C10 1.394(3) . ?
C7 H7 0.9500 . ?
C7 C8 1.390(3) . ?
C8 H8 0.9500 . ?
C8 C9 1.376(4) . ?
C9 H9 0.9500 . ?
C9 C10 1.384(4) . ?
C10 H10 0.9500 . ?
C11 C15 1.375(4) . ?
C12 H12 0.9500 . ?
C12 C13 1.375(5) . ?
C13 H13 0.9500 . ?
C13 C14 1.373(5) . ?
C14 H14 0.9500 . ?
C14 C15 1.392(4) . ?
C15 H15 0.9500 . ?
C17 H17A 0.9900 . ?
C17 H17B 0.9900 . ?
C17 C18 1.517(6) . ?
C18 H18A 0.9800 . ?
C18 H18B 0.9800 . ?
C18 H18C 0.9800 . ?
C18A H18D 0.9800 . ?
C18A H18E 0.9800 . ?
C18A H18F 0.9800 . ?
C18A C19 1.421(9) . ?
C19 H19A 0.9800 . ?
C19 H19B 0.9800 . ?
C19 H19C 0.9800 . ?
C19 H19D 0.9900 . ?
C19 H19E 0.9900 . ?
C19A H19F 0.9800 . ?
C19A H19G 0.9800 . ?
C19A H19H 0.9800 . ?
C20 C21 1.473(3) . ?
C20 C26 1.489(3) . ?
C21 C25 1.390(3) . ?
C22 H22 0.9500 . ?
C22 C23 1.384(3) . ?
C23 H23 0.9500 . ?
C23 C24 1.382(4) . ?
C24 H24 0.9500 . ?
C24 C25 1.388(3) . ?
C25 H25 0.9500 . ?
C26 C30 1.388(3) . ?
C27 H27 0.9500 . ?
C27 C28 1.392(4) . ?
C28 H28 0.9500 . ?
C28 C29 1.378(4) . ?
C29 H29 0.9500 . ?
C29 C30 1.391(3) . ?
C30 H30 0.9500 . ?
Cl1 O1 1.436(2) . ?
Cl1 O2 1.4301(18) . ?
Cl1 O3 1.443(2) . ?
Cl1 O4 1.436(2) . ?
O5 H5A 0.8698 . ?
O5 H5B 0.8701 . ?

loop_
_geom_hbond_atom_site_label_D
_geom_hbond_atom_site_label_H
_geom_hbond_atom_site_label_A
_geom_hbond_distance_DH
_geom_hbond_distance_HA
_geom_hbond_distance_DA
_geom_hbond_angle_DHA
_geom_hbond_site_symmetry_A
_geom_hbond_publ_flag
N2 H2 N4 0.88 1.88 2.593(3) 136.8 . yes
O5 H5A O1 0.87 2.19 3.015(4) 158.5 . yes
O5 H5B N5 0.87 2.25 3.060(4) 154.3 . yes

loop_
_geom_torsion_atom_site_label_1
_geom_torsion_atom_site_label_2
_geom_torsion_atom_site_label_3
_geom_torsion_atom_site_label_4
_geom_torsion
_geom_torsion_site_symmetry_1
_geom_torsion_site_symmetry_2
_geom_torsion_site_symmetry_3
_geom_torsion_site_symmetry_4
_geom_torsion_publ_flag
Cu1 S1 C1 N1 178.78(18) . . . . ?
Cu1 S1 C1 N2 -0.7(2) . . . . ?
Cu1 S2 C16 N6 174.6(4) . . . . ?
Cu1 S2 C16 N6A -163.3(4) . . . . ?
Cu1 S2 C16 N7 4.5(2) . . . . ?
Cu1 N3 C5 C6 -173.14(16) . . . . ?
Cu1 N3 C5 C11 6.2(3) . . . . ?
Cu1 N8 C20 C21 -11.2(2) . . . . ?
Cu1 N8 C20 C26 165.56(16) . . . . ?
Cu1 N9 C21 C20 -8.1(2) . . . . ?
Cu1 N9 C21 C25 168.71(16) . . . . ?
Cu1 N9 C22 C23 -167.78(16) . . . . ?
N2 N3 C5 C6 1.9(3) . . . . ?
N2 N3 C5 C11 -178.69(19) . . . . ?
N3 N2 C1 S1 2.0(3) . . . . ?
N3 N2 C1 N1 -177.47(19) . . . . ?
N3 C5 C6 N4 -7.8(3) . . . . ?
N3 C5 C6 C10 171.7(2) . . . . ?
N3 C5 C11 N5 81.2(3) . . . . ?
N3 C5 C11 C15 -100.2(3) . . . . ?
N4 C6 C10 C9 0.8(4) . . . . ?
N4 C7 C8 C9 0.7(4) . . . . ?
N5 C11 C15 C14 -1.4(4) . . . . ?
N5 C12 C13 C14 -0.5(5) . . . . ?
N7 N8 C20 C21 177.48(18) . . . . ?
N7 N8 C20 C26 -5.8(3) . . . . ?
N8 N7 C16 S2 -3.3(3) . . . . ?
N8 N7 C16 N6 -174.3(3) . . . . ?
N8 N7 C16 N6A 163.9(4) . . . . ?
N8 C20 C21 N9 12.7(3) . . . . ?
N8 C20 C21 C25 -164.0(2) . . . . ?
N8 C20 C26 N10 -134.6(2) . . . . ?
N8 C20 C26 C30 42.3(3) . . . . ?
N9 C21 C25 C24 0.5(3) . . . . ?
N9 C22 C23 C24 0.8(3) . . . . ?
N10 C26 C30 C29 1.4(3) . . . . ?
N10 C27 C28 C29 2.2(4) . . . . ?
C1 N1 C2 C3 99.1(3) . . . . ?
C1 N2 N3 Cu1 -2.2(2) . . . . ?
C1 N2 N3 C5 -178.0(2) . . . . ?
C2 N1 C1 S1 0.4(3) . . . . ?
C2 N1 C1 N2 179.9(2) . . . . ?
C4 N1 C1 S1 173.92(18) . . . . ?
C4 N1 C1 N2 -6.6(3) . . . . ?
C4 N1 C2 C3 -74.7(3) . . . . ?
C5 C6 C10 C9 -178.7(2) . . . . ?
C5 C11 C15 C14 -180.0(2) . . . . ?
C6 N4 C7 C8 -0.4(3) . . . . ?
C6 C5 C11 N5 -99.4(2) . . . . ?
C6 C5 C11 C15 79.2(3) . . . . ?
C7 N4 C6 C5 179.2(2) . . . . ?
C7 N4 C6 C10 -0.4(3) . . . . ?
C7 C8 C9 C10 -0.2(4) . . . . ?
C8 C9 C10 C6 -0.5(4) . . . . ?
C11 N5 C12 C13 -1.2(4) . . . . ?
C11 C5 C6 N4 172.8(2) . . . . ?
C11 C5 C6 C10 -7.7(3) . . . . ?
C12 N5 C11 C5 -179.2(2) . . . . ?
C12 N5 C11 C15 2.2(4) . . . . ?
C12 C13 C14 C15 1.3(4) . . . . ?
C13 C14 C15 C11 -0.4(4) . . . . ?
C16 N6 C17 C18 94.3(6) . . . . ?
C16 N6A C19 C18A 81.0(6) . . . . ?
C16 N7 N8 Cu1 -0.4(3) . . . . ?
C16 N7 N8 C20 170.3(2) . . . . ?
C17 N6 C16 S2 5.3(7) . . . . ?
C17 N6 C16 N7 176.5(4) . . . . ?
C19 N6 C16 S2 175.3(4) . . . . ?
C19 N6 C16 N7 -13.6(7) . . . . ?
C19 N6 C17 C18 -76.5(5) . . . . ?
C19 N6A C16 S2 -167.0(3) . . . . ?
C19 N6A C16 N7 24.7(7) . . . . ?
C19A N6A C16 S2 -7.1(9) . . . . ?
C19A N6A C16 N7 -175.4(7) . . . . ?
C19A N6A C19 C18A -78.7(9) . . . . ?
C20 C21 C25 C24 177.0(2) . . . . ?
C20 C26 C30 C29 -175.1(2) . . . . ?
C21 N9 C22 C23 0.3(3) . . . . ?
C21 C20 C26 N10 41.9(3) . . . . ?
C21 C20 C26 C30 -141.2(2) . . . . ?
C22 N9 C21 C20 -177.78(19) . . . . ?
C22 N9 C21 C25 -1.0(3) . . . . ?
C22 C23 C24 C25 -1.3(3) . . . . ?
C23 C24 C25 C21 0.7(3) . . . . ?
C26 N10 C27 C28 0.5(4) . . . . ?
C26 C20 C21 N9 -164.07(19) . . . . ?
C26 C20 C21 C25 19.2(3) . . . . ?
C27 N10 C26 C20 174.5(2) . . . . ?
C27 N10 C26 C30 -2.3(3) . . . . ?
C27 C28 C29 C30 -3.0(4) . . . . ?
C28 C29 C30 C26 1.3(4) . . . . ?

loop_
_exptl_oxdiff_crystal_face_indexfrac_h
_exptl_oxdiff_crystal_face_indexfrac_k
_exptl_oxdiff_crystal_face_indexfrac_l
_exptl_oxdiff_crystal_face_x
_exptl_oxdiff_crystal_face_y
_exptl_oxdiff_crystal_face_z
0.9992 0.0011 0.0023 -0.1333 0.0971 -0.0010
-0.0003 -0.9996 -0.0016 -0.0052 -0.0070 0.1172
0.0003 0.9996 0.0016 0.0052 0.0070 -0.1172
-0.9915 -0.9962 -4.9959 0.3606 0.4279 -0.0065
-4.9895 0.9978 -4.0037 0.8578 -0.0527 -0.2118
-0.9979 -0.9998 -1.0023 0.1746 0.0023 0.0932
-2.0065 -0.0066 4.9872 0.0342 -0.7261 0.1268
0.9915 0.9962 4.9959 -0.3606 -0.4279 0.0065
4.9974 4.0037 0.0181 -0.6460 0.5132 -0.4738
